data_7114761
loop_
_publ_author_name
'Wallbank, Andrew I.'
'Corrigan, John F.'

_publ_section_title
;
 1,1&#x2032;-Bis(trimethylsilylseleno)ferrocene in cluster synthesis: a
 redox active surface on a copper--selenide core
;
_journal_issue 4
_journal_name_full 'Chemical Communications'
_journal_page_first 377
_journal_paper_doi 10.1039/b010023o
_journal_year 2001
_chemical_formula_sum 'C100 H100 Cu8 Fe4 O P4 Se8'
_chemical_formula_weight 2805.08
_chemical_name_systematic
;
 ?
;
_space_group_IT_number 13
_symmetry_cell_setting monoclinic
_symmetry_space_group_name_Hall '-P 2yac'
_symmetry_space_group_name_H-M 'P 1 2/n 1'
_atom_sites_solution_hydrogens geom
_atom_sites_solution_primary direct
_atom_sites_solution_secondary difmap
_audit_creation_method 'SHELXTL 5.10'
_cell_angle_alpha 90.00
_cell_angle_beta 108.2020(10)
_cell_angle_gamma 90.00
_cell_formula_units_Z 4
_cell_length_a 24.0514(13)
_cell_length_b 15.5641(8)
_cell_length_c 28.0415(15)
_cell_measurement_temperature 223(2)
_cell_volume 9971.8(9)
_computing_molecular_graphics 'SCHAKAL 99'
_computing_structure_refinement 'SHELXTL 5.10'
_computing_structure_solution 'SHELXTL 5.10'
_diffrn_ambient_temperature 223(2)
_diffrn_measured_fraction_theta_full 0.948
_diffrn_measured_fraction_theta_max 0.948
_diffrn_radiation_monochromator graphite
_diffrn_radiation_source 'fine-focus sealed tube'
_diffrn_radiation_type MoK\a
_diffrn_radiation_wavelength 0.71073
_diffrn_reflns_av_R_equivalents 0.0715
_diffrn_reflns_av_sigmaI/netI 0.1063
_diffrn_reflns_limit_h_max 27
_diffrn_reflns_limit_h_min -31
_diffrn_reflns_limit_k_max 20
_diffrn_reflns_limit_k_min -20
_diffrn_reflns_limit_l_max 36
_diffrn_reflns_limit_l_min -19
_diffrn_reflns_number 59974
_diffrn_reflns_theta_full 28.32
_diffrn_reflns_theta_max 28.32
_diffrn_reflns_theta_min 0.98
_exptl_absorpt_coefficient_mu 5.261
_exptl_crystal_colour orange
_exptl_crystal_density_diffrn 1.868
_exptl_crystal_density_method 'not measured'
_exptl_crystal_description polyhedron
_exptl_crystal_F_000 5504
_exptl_crystal_size_max '0.3 mm'
_exptl_crystal_size_min '0.2 mm'
_refine_diff_density_max 0.953
_refine_diff_density_min -1.291
_refine_diff_density_rms 0.177
_refine_ls_extinction_method none
_refine_ls_goodness_of_fit_ref 0.973
_refine_ls_hydrogen_treatment mixed
_refine_ls_matrix_type full
_refine_ls_number_parameters 1121
_refine_ls_number_reflns 23541
_refine_ls_number_restraints 21
_refine_ls_restrained_S_all 0.974
_refine_ls_R_factor_all 0.1227
_refine_ls_R_factor_gt 0.0553
_refine_ls_shift/su_max 0.006
_refine_ls_shift/su_mean 0.000
_refine_ls_structure_factor_coef Fsqd
_refine_ls_weighting_details 'calc w=1/[\s^2^(Fo^2^)+(0.0600P)^2^+0.0000P] where P=(Fo^2^+2Fc^2^)/3'
_refine_ls_weighting_scheme calc
_refine_ls_wR_factor_gt 0.1154
_refine_ls_wR_factor_ref 0.1402
_reflns_number_gt 12918
_reflns_number_total 23541
_reflns_threshold_expression >2sigma(I)
_cod_data_source_file b010023o.txt
_cod_data_source_block cor2m
_cod_depositor_comments
;
The following automatic conversions were performed:

'_symmetry_cell_setting' value 'Monoclinic' changed to 'monoclinic'
according to
/usr/data/users/saulius/automatic-downloads/retrospective/RSC/lib/dictionaries/cif_core.dic
dictionary named 'cif_core.dic' version 2.4.2 from 2011-04-26.

Automatic conversion script
Id: cif_fix_values 2281 2013-09-26 08:29:07Z andrius 
;
_cod_original_sg_symbol_H-M P2/n
_cod_database_code 7114761

loop_
_symmetry_equiv_pos_as_xyz
'x, y, z'
'-x+1/2, y, -z+1/2'
'-x, -y, -z'
'x-1/2, -y, z-1/2'

loop_
_atom_site_label
_atom_site_type_symbol
_atom_site_fract_x
_atom_site_fract_y
_atom_site_fract_z
_atom_site_U_iso_or_equiv
_atom_site_adp_type
_atom_site_occupancy
_atom_site_symmetry_multiplicity
_atom_site_calc_flag
_atom_site_refinement_flags
_atom_site_disorder_assembly
_atom_site_disorder_group
Se1 Se 0.29373(3) 0.02930(4) 0.71371(3) 0.03795(17) Uani 1 1 d . . .
Se2 Se 0.29270(3) 0.28053(4) 0.67803(2) 0.03034(15) Uani 1 1 d . . .
Se3 Se 0.18612(3) 0.45718(4) 0.70158(2) 0.03206(16) Uani 1 1 d . . .
Se4 Se 0.14157(3) 0.20308(4) 0.68168(2) 0.03287(16) Uani 1 1 d . . .
Cu1 Cu 0.33843(4) 0.04866(5) 0.80282(3) 0.0445(2) Uani 1 1 d . . .
Cu2 Cu 0.24299(4) 0.16094(5) 0.69710(3) 0.0378(2) Uani 1 1 d . . .
Cu3 Cu 0.27874(4) 0.43351(5) 0.68833(3) 0.0352(2) Uani 1 1 d . . .
Cu4 Cu 0.31296(4) 0.31857(5) 0.76461(3) 0.0361(2) Uani 1 1 d . . .
Fe1 Fe 0.40526(4) 0.13643(6) 0.67002(4) 0.0399(2) Uani 1 1 d . . .
Fe2 Fe 0.08959(4) 0.36163(6) 0.58518(4) 0.0363(2) Uani 1 1 d . . .
P1 P 0.38556(10) -0.03372(12) 0.86774(8) 0.0494(5) Uani 1 1 d . . .
P2 P 0.33316(8) 0.51335(11) 0.65492(6) 0.0339(4) Uani 1 1 d . . .
C1 C 0.3571(4) 0.0366(4) 0.6867(3) 0.049(2) Uani 1 1 d . . .
C2 C 0.3525(4) 0.0361(5) 0.6352(3) 0.065(3) Uani 1 1 d . . .
H2 H 0.3180 0.0408 0.6079 0.078 Uiso 1 1 calc R . .
C3 C 0.4110(5) 0.0269(5) 0.6329(4) 0.078(3) Uani 1 1 d . . .
H3 H 0.4212 0.0227 0.6033 0.094 Uiso 1 1 calc R . .
C4 C 0.4504(5) 0.0253(5) 0.6820(5) 0.088(4) Uani 1 1 d . . .
H4 H 0.4914 0.0219 0.6907 0.106 Uiso 1 1 calc R . .
C5 C 0.4174(4) 0.0296(5) 0.7160(4) 0.073(3) Uani 1 1 d . . .
H5 H 0.4323 0.0282 0.7513 0.087 Uiso 1 1 calc R . .
C6 C 0.3688(3) 0.2550(4) 0.6751(2) 0.0338(15) Uani 1 1 d . . .
C7 C 0.3826(3) 0.2465(4) 0.6293(3) 0.0405(17) Uani 1 1 d . . .
H7 H 0.3558 0.2506 0.5968 0.049 Uiso 1 1 calc R . .
C8 C 0.4428(3) 0.2309(4) 0.6409(3) 0.0441(18) Uani 1 1 d . . .
H8 H 0.4630 0.2228 0.6174 0.053 Uiso 1 1 calc R . .
C9 C 0.4680(3) 0.2294(5) 0.6935(3) 0.055(2) Uani 1 1 d . . .
H9 H 0.5078 0.2208 0.7112 0.066 Uiso 1 1 calc R . .
C10 C 0.4227(3) 0.2432(5) 0.7151(3) 0.0461(19) Uani 1 1 d . . .
H10 H 0.4271 0.2444 0.7496 0.055 Uiso 1 1 calc R . .
C11 C 0.1247(3) 0.4546(4) 0.6385(2) 0.0351(16) Uani 1 1 d . . .
C12 C 0.1288(3) 0.4796(4) 0.5917(3) 0.048(2) Uani 1 1 d . . .
H12 H 0.1636 0.4924 0.5847 0.058 Uiso 1 1 calc R . .
C13 C 0.0723(4) 0.4823(5) 0.5571(3) 0.066(3) Uani 1 1 d . . .
H13 H 0.0628 0.4973 0.5230 0.079 Uiso 1 1 calc R . .
C14 C 0.0319(4) 0.4586(5) 0.5823(3) 0.061(3) Uani 1 1 d . . .
H14 H -0.0089 0.4549 0.5678 0.073 Uiso 1 1 calc R . .
C15 C 0.0639(3) 0.4414(4) 0.6330(3) 0.0431(18) Uani 1 1 d . . .
H15 H 0.0482 0.4245 0.6584 0.052 Uiso 1 1 calc R . .
C16 C 0.1147(3) 0.2402(4) 0.6130(2) 0.0336(15) Uani 1 1 d . . .
C17 C 0.1470(3) 0.2653(4) 0.5811(3) 0.0408(17) Uani 1 1 d . . .
H17 H 0.1880 0.2692 0.5901 0.049 Uiso 1 1 calc R . .
C18 C 0.1066(3) 0.2837(5) 0.5327(3) 0.0476(19) Uani 1 1 d . . .
H18 H 0.1163 0.3032 0.5046 0.057 Uiso 1 1 calc R . .
C19 C 0.0506(3) 0.2679(5) 0.5345(3) 0.049(2) Uani 1 1 d . . .
H19 H 0.0160 0.2736 0.5074 0.058 Uiso 1 1 calc R . .
C20 C 0.0537(3) 0.2416(4) 0.5839(3) 0.0389(17) Uani 1 1 d . . .
H20 H 0.0219 0.2278 0.5953 0.047 Uiso 1 1 calc R . .
C21 C 0.3516(5) -0.0339(5) 0.9173(3) 0.069(3) Uani 1 1 d . . .
C22 C 0.3378(8) 0.0430(6) 0.9332(5) 0.165(8) Uani 1 1 d . . .
H22 H 0.3429 0.0936 0.9168 0.199 Uiso 1 1 calc R . .
C23 C 0.3161(9) 0.0474(8) 0.9740(6) 0.199(10) Uani 1 1 d . . .
H23 H 0.3109 0.1017 0.9867 0.238 Uiso 1 1 calc R . .
C24 C 0.3031(7) -0.0195(9) 0.9947(4) 0.124(5) Uani 1 1 d . . .
H24 H 0.2870 -0.0147 1.0212 0.149 Uiso 1 1 calc R . .
C25 C 0.3127(8) -0.0948(9) 0.9781(6) 0.168(8) Uani 1 1 d . . .
H25 H 0.3036 -0.1445 0.9933 0.201 Uiso 1 1 calc R . .
C26 C 0.3363(6) -0.1039(7) 0.9384(5) 0.128(5) Uani 1 1 d . . .
H26 H 0.3414 -0.1589 0.9267 0.153 Uiso 1 1 calc R . .
C27 C 0.3955(3) -0.1468(5) 0.8550(3) 0.050(2) Uani 1 1 d . . .
C28 C 0.3692(4) -0.1784(5) 0.8072(3) 0.067(3) Uani 1 1 d . . .
H28 H 0.3485 -0.1408 0.7816 0.080 Uiso 1 1 calc R . .
C29 C 0.3729(4) -0.2643(6) 0.7966(4) 0.079(3) Uani 1 1 d . . .
H29 H 0.3550 -0.2844 0.7638 0.094 Uiso 1 1 calc R . .
C30 C 0.4024(4) -0.3204(5) 0.8332(4) 0.070(3) Uani 1 1 d . . .
H30 H 0.4042 -0.3791 0.8259 0.084 Uiso 1 1 calc R . .
C31 C 0.4293(5) -0.2901(5) 0.8808(4) 0.083(3) Uani 1 1 d . . .
H31 H 0.4497 -0.3282 0.9062 0.100 Uiso 1 1 calc R . .
C32 C 0.4266(4) -0.2042(5) 0.8915(3) 0.069(3) Uani 1 1 d . . .
H32 H 0.4461 -0.1841 0.9241 0.083 Uiso 1 1 calc R . .
C33 C 0.4601(4) 0.0034(6) 0.9023(4) 0.080(3) Uani 1 1 d . . .
H33A H 0.4575 0.0590 0.9179 0.096 Uiso 1 1 calc R . .
H33B H 0.4782 -0.0376 0.9292 0.096 Uiso 1 1 calc R . .
C34 C 0.4971(5) 0.0124(7) 0.8707(5) 0.110(4) Uani 1 1 d . . .
H34A H 0.5356 0.0319 0.8907 0.165 Uiso 1 1 calc R . .
H34B H 0.4799 0.0539 0.8444 0.165 Uiso 1 1 calc R . .
H34C H 0.5005 -0.0427 0.8557 0.165 Uiso 1 1 calc R . .
C35 C 0.3219(3) 0.6297(4) 0.6539(3) 0.0433(18) Uani 1 1 d . . .
C36 C 0.2713(4) 0.6584(5) 0.6585(4) 0.075(3) Uani 1 1 d . . .
H36 H 0.2438 0.6185 0.6627 0.090 Uiso 1 1 calc R . .
C37 C 0.2582(5) 0.7457(6) 0.6574(5) 0.106(4) Uani 1 1 d . . .
H37 H 0.2219 0.7644 0.6597 0.127 Uiso 1 1 calc R . .
C38 C 0.2985(5) 0.8033(6) 0.6529(4) 0.088(3) Uani 1 1 d . . .
H38 H 0.2913 0.8625 0.6541 0.106 Uiso 1 1 calc R . .
C39 C 0.3490(5) 0.7763(5) 0.6466(4) 0.088(4) Uani 1 1 d . . .
H39 H 0.3757 0.8165 0.6415 0.106 Uiso 1 1 calc R . .
C40 C 0.3616(4) 0.6893(5) 0.6475(3) 0.064(2) Uani 1 1 d . . .
H40 H 0.3972 0.6708 0.6438 0.077 Uiso 1 1 calc R . .
C41 C 0.3184(3) 0.4844(4) 0.5884(2) 0.0385(17) Uani 1 1 d . . .
C42 C 0.3487(4) 0.5218(6) 0.5585(3) 0.062(2) Uani 1 1 d . . .
H42 H 0.3772 0.5640 0.5721 0.075 Uiso 1 1 calc R . .
C43 C 0.3366(4) 0.4966(6) 0.5088(3) 0.068(3) Uani 1 1 d . . .
H43 H 0.3577 0.5205 0.4889 0.082 Uiso 1 1 calc R . .
C44 C 0.2948(4) 0.4379(7) 0.4892(3) 0.072(3) Uani 1 1 d . . .
H44 H 0.2861 0.4220 0.4553 0.086 Uiso 1 1 calc R . .
C45 C 0.2649(4) 0.4011(6) 0.5178(3) 0.070(3) Uani 1 1 d . . .
H45 H 0.2357 0.3600 0.5037 0.084 Uiso 1 1 calc R . .
C46 C 0.2772(3) 0.4241(5) 0.5673(3) 0.051(2) Uani 1 1 d . . .
H46 H 0.2567 0.3976 0.5870 0.061 Uiso 1 1 calc R . .
C47 C 0.4124(3) 0.4975(5) 0.6811(3) 0.0478(19) Uani 1 1 d . . .
H47A H 0.4210 0.4361 0.6803 0.057 Uiso 1 1 calc R . .
H47B H 0.4317 0.5274 0.6599 0.057 Uiso 1 1 calc R . .
C48 C 0.4373(3) 0.5295(5) 0.7340(3) 0.063(2) Uani 1 1 d . . .
H48A H 0.4792 0.5196 0.7457 0.094 Uiso 1 1 calc R . .
H48B H 0.4193 0.4989 0.7555 0.094 Uiso 1 1 calc R . .
H48C H 0.4295 0.5905 0.7351 0.094 Uiso 1 1 calc R . .
Se5 Se 0.27778(3) 0.21209(4) 0.20015(2) 0.03283(16) Uani 1 1 d . . .
Se6 Se 0.27546(3) 0.46400(4) 0.16192(2) 0.02989(15) Uani 1 1 d . . .
Se7 Se 0.31718(3) 0.63261(4) 0.29443(2) 0.03101(15) Uani 1 1 d . . .
Se8 Se 0.35984(3) 0.38218(4) 0.29667(2) 0.03011(15) Uani 1 1 d . . .
Cu5 Cu 0.34024(4) 0.23025(5) 0.28438(3) 0.0394(2) Uani 1 1 d . . .
Cu6 Cu 0.23456(3) 0.34903(5) 0.19603(3) 0.0349(2) Uani 1 1 d . . .
Cu7 Cu 0.26832(4) 0.61507(5) 0.17852(3) 0.0356(2) Uani 1 1 d . . .
Cu8 Cu 0.30928(3) 0.50124(5) 0.25084(3) 0.03361(19) Uani 1 1 d . . .
Fe3 Fe 0.36431(4) 0.31092(6) 0.12731(4) 0.0365(2) Uani 1 1 d . . .
Fe4 Fe 0.42984(4) 0.52450(6) 0.39871(3) 0.0333(2) Uani 1 1 d . . .
P3 P 0.40525(8) 0.15418(11) 0.34243(7) 0.0372(4) Uani 1 1 d . . .
P4 P 0.32724(8) 0.70249(10) 0.15413(7) 0.0331(4) Uani 1 1 d . . .
C49 C 0.3170(3) 0.2180(4) 0.1504(2) 0.0347(16) Uani 1 1 d . . .
C50 C 0.3748(4) 0.1879(4) 0.1550(3) 0.052(2) Uani 1 1 d . . .
H50 H 0.4029 0.1692 0.1847 0.063 Uiso 1 1 calc R . .
C51 C 0.3817(4) 0.1915(5) 0.1067(4) 0.067(3) Uani 1 1 d . . .
H51 H 0.4156 0.1756 0.0990 0.080 Uiso 1 1 calc R . .
C52 C 0.3296(4) 0.2226(5) 0.0717(3) 0.053(2) Uani 1 1 d . . .
H52 H 0.3226 0.2310 0.0371 0.063 Uiso 1 1 calc R . .
C53 C 0.2901(3) 0.2387(4) 0.0987(3) 0.0459(19) Uani 1 1 d . . .
H53 H 0.2519 0.2600 0.0848 0.055 Uiso 1 1 calc R . .
C54 C 0.3466(3) 0.4301(4) 0.1490(2) 0.0341(16) Uani 1 1 d . . .
C55 C 0.3992(3) 0.3978(4) 0.1828(3) 0.0391(17) Uani 1 1 d . . .
H55 H 0.4065 0.3882 0.2173 0.047 Uiso 1 1 calc R . .
C56 C 0.4388(3) 0.3826(5) 0.1557(3) 0.0446(18) Uani 1 1 d . . .
H56 H 0.4771 0.3614 0.1690 0.054 Uiso 1 1 calc R . .
C57 C 0.4111(3) 0.4044(4) 0.1054(3) 0.0473(19) Uani 1 1 d . . .
H57 H 0.4274 0.3991 0.0792 0.057 Uiso 1 1 calc R . .
C58 C 0.3546(3) 0.4354(4) 0.1009(3) 0.0412(17) Uani 1 1 d . . .
H58 H 0.3272 0.4560 0.0714 0.049 Uiso 1 1 calc R . .
C59 C 0.3827(3) 0.6235(4) 0.3545(2) 0.0351(16) Uani 1 1 d . . .
C60 C 0.3794(3) 0.6277(4) 0.4041(3) 0.0429(18) Uani 1 1 d . . .
H60 H 0.3449 0.6250 0.4131 0.051 Uiso 1 1 calc R . .
C61 C 0.4367(4) 0.6367(4) 0.4379(3) 0.053(2) Uani 1 1 d . . .
H61 H 0.4468 0.6423 0.4730 0.063 Uiso 1 1 calc R . .
C62 C 0.4762(3) 0.6358(4) 0.4092(3) 0.053(2) Uani 1 1 d . . .
H62 H 0.5172 0.6397 0.4220 0.063 Uiso 1 1 calc R . .
C63 C 0.4424(3) 0.6277(4) 0.3577(3) 0.0438(18) Uani 1 1 d . . .
H63 H 0.4573 0.6256 0.3304 0.053 Uiso 1 1 calc R . .
C64 C 0.4071(3) 0.4081(4) 0.3633(2) 0.0280(14) Uani 1 1 d . . .
C65 C 0.4682(3) 0.4215(4) 0.3773(3) 0.0412(17) Uani 1 1 d . . .
H65 H 0.4907 0.4232 0.3553 0.049 Uiso 1 1 calc R . .
C66 C 0.4897(3) 0.4316(4) 0.4292(3) 0.0422(18) Uani 1 1 d . . .
H66 H 0.5291 0.4407 0.4478 0.051 Uiso 1 1 calc R . .
C67 C 0.4434(3) 0.4260(4) 0.4492(2) 0.0390(17) Uani 1 1 d . . .
H67 H 0.4460 0.4315 0.4833 0.047 Uiso 1 1 calc R . .
C68 C 0.3912(3) 0.4101(4) 0.4083(2) 0.0335(15) Uani 1 1 d . . .
H68 H 0.3533 0.4025 0.4106 0.040 Uiso 1 1 calc R . .
C69 C 0.4037(3) 0.1646(4) 0.4070(2) 0.0403(18) Uani 1 1 d . . .
C70 C 0.3520(4) 0.1452(6) 0.4165(3) 0.076(3) Uani 1 1 d . . .
H70 H 0.3190 0.1298 0.3895 0.091 Uiso 1 1 calc R . .
C71 C 0.3473(4) 0.1476(7) 0.4639(4) 0.086(3) Uani 1 1 d . . .
H71 H 0.3120 0.1327 0.4696 0.103 Uiso 1 1 calc R . .
C72 C 0.3948(6) 0.1719(7) 0.5026(4) 0.093(4) Uani 1 1 d . . .
H72 H 0.3922 0.1742 0.5353 0.111 Uiso 1 1 calc R . .
C73 C 0.4463(6) 0.1931(7) 0.4944(4) 0.101(4) Uani 1 1 d . . .
H73 H 0.4785 0.2105 0.5215 0.121 Uiso 1 1 calc R . .
C74 C 0.4512(4) 0.1891(6) 0.4467(4) 0.081(3) Uani 1 1 d . . .
H74 H 0.4868 0.2031 0.4413 0.097 Uiso 1 1 calc R . .
C75 C 0.4033(3) 0.0373(4) 0.3344(2) 0.0360(16) Uani 1 1 d . . .
C76 C 0.3774(3) 0.0034(4) 0.2872(3) 0.0440(18) Uani 1 1 d . . .
H76 H 0.3615 0.0404 0.2598 0.053 Uiso 1 1 calc R . .
C77 C 0.3747(4) -0.0845(4) 0.2798(3) 0.055(2) Uani 1 1 d . . .
H77 H 0.3570 -0.1065 0.2474 0.066 Uiso 1 1 calc R . .
C78 C 0.3971(3) -0.1395(5) 0.3185(3) 0.055(2) Uani 1 1 d . . .
H78 H 0.3940 -0.1992 0.3133 0.066 Uiso 1 1 calc R . .
C79 C 0.4248(4) -0.1065(4) 0.3661(3) 0.053(2) Uani 1 1 d . . .
H79 H 0.4414 -0.1442 0.3930 0.064 Uiso 1 1 calc R . .
C80 C 0.4281(3) -0.0184(4) 0.3743(3) 0.0439(18) Uani 1 1 d . . .
H80 H 0.4470 0.0035 0.4066 0.053 Uiso 1 1 calc R . .
C81 C 0.4801(3) 0.1846(5) 0.3443(3) 0.053(2) Uani 1 1 d . . .
H81A H 0.4895 0.2412 0.3601 0.063 Uiso 1 1 calc R . .
H81B H 0.5080 0.1431 0.3649 0.063 Uiso 1 1 calc R . .
C82 C 0.4862(4) 0.1873(6) 0.2916(3) 0.066(2) Uani 1 1 d . . .
H82A H 0.5258 0.2039 0.2939 0.099 Uiso 1 1 calc R . .
H82B H 0.4588 0.2287 0.2713 0.099 Uiso 1 1 calc R . .
H82C H 0.4778 0.1309 0.2763 0.099 Uiso 1 1 calc R . .
C83 C 0.3359(3) 0.6784(4) 0.0929(3) 0.0381(16) Uani 1 1 d . . .
C84 C 0.2875(4) 0.6523(5) 0.0549(3) 0.054(2) Uani 1 1 d . . .
H84 H 0.2518 0.6432 0.0612 0.064 Uiso 1 1 calc R . .
C85 C 0.3906(4) 0.6770(6) 0.0335(4) 0.074(3) Uani 1 1 d . . .
H85 H 0.4265 0.6837 0.0270 0.089 Uiso 1 1 calc R . .
C86 C 0.3423(5) 0.6542(5) -0.0041(4) 0.069(3) Uani 1 1 d . . .
H86 H 0.3434 0.6488 -0.0371 0.083 Uiso 1 1 calc R . .
C87 C 0.2916(4) 0.6392(6) 0.0068(3) 0.070(3) Uani 1 1 d . . .
H87 H 0.2585 0.6196 -0.0188 0.085 Uiso 1 1 calc R . .
C88 C 0.3877(4) 0.6905(6) 0.0820(3) 0.061(2) Uani 1 1 d . . .
H88 H 0.4214 0.7081 0.1076 0.073 Uiso 1 1 calc R . .
C89 C 0.3080(3) 0.8166(4) 0.1489(2) 0.0364(16) Uani 1 1 d . . .
C90 C 0.2608(3) 0.8438(4) 0.1627(3) 0.049(2) Uani 1 1 d . . .
H90 H 0.2376 0.8036 0.1729 0.059 Uiso 1 1 calc R . .
C91 C 0.2475(4) 0.9307(5) 0.1614(3) 0.067(3) Uani 1 1 d . . .
H91 H 0.2154 0.9492 0.1710 0.080 Uiso 1 1 calc R . .
C92 C 0.2807(4) 0.9900(5) 0.1462(3) 0.067(3) Uani 1 1 d . . .
H92 H 0.2715 1.0488 0.1458 0.080 Uiso 1 1 calc R . .
C93 C 0.3272(4) 0.9630(5) 0.1317(3) 0.067(3) Uani 1 1 d . . .
H93 H 0.3500 1.0033 0.1211 0.080 Uiso 1 1 calc R . .
C94 C 0.3406(4) 0.8772(4) 0.1328(3) 0.052(2) Uani 1 1 d . . .
H94 H 0.3724 0.8592 0.1224 0.063 Uiso 1 1 calc R . .
C95 C 0.4022(3) 0.7055(4) 0.1985(3) 0.0408(17) Uani 1 1 d . . .
H95A H 0.4256 0.7454 0.1856 0.049 Uiso 1 1 calc R . .
H95B H 0.4007 0.7281 0.2307 0.049 Uiso 1 1 calc R . .
C96 C 0.4328(3) 0.6192(4) 0.2076(3) 0.051(2) Uani 1 1 d . . .
H96A H 0.4719 0.6261 0.2311 0.077 Uiso 1 1 calc R . .
H96B H 0.4355 0.5967 0.1761 0.077 Uiso 1 1 calc R . .
H96C H 0.4108 0.5796 0.2214 0.077 Uiso 1 1 calc R . .
O1SA O 0.3523(7) -0.2317(10) 0.5105(6) 0.162(6) Uiso 0.67 1 d PD A 1
C1SA C 0.4053(8) -0.1912(11) 0.5336(7) 0.099(6) Uiso 0.67 1 d PD A 1
C2SA C 0.4069(9) -0.1017(13) 0.5098(8) 0.135(8) Uiso 0.67 1 d PD A 1
C3SA C 0.3482(9) -0.0886(14) 0.4707(8) 0.121(7) Uiso 0.67 1 d PD A 1
C4SA C 0.3140(14) -0.1676(19) 0.4776(15) 0.191(14) Uiso 0.67 1 d PD A 1
O1S O 0.3865(17) -0.136(3) 0.5396(13) 0.189(15) Uiso 0.33 1 d PD B 2
C1S C 0.3490(19) -0.072(3) 0.5069(17) 0.120(14) Uiso 0.33 1 d PD B 2
C2S C 0.310(4) -0.152(4) 0.499(3) 0.32(7) Uiso 0.33 1 d PD B 2
C3S C 0.3394(13) -0.1840(18) 0.4608(10) 0.070(8) Uiso 0.33 1 d PD B 2
C4S C 0.4015(14) -0.174(3) 0.4978(14) 0.120(14) Uiso 0.33 1 d PD B 2

loop_
_atom_site_aniso_label
_atom_site_aniso_U_11
_atom_site_aniso_U_22
_atom_site_aniso_U_33
_atom_site_aniso_U_23
_atom_site_aniso_U_13
_atom_site_aniso_U_12
Se1 0.0424(4) 0.0278(4) 0.0481(4) 0.0015(3) 0.0206(3) -0.0003(3)
Se2 0.0315(4) 0.0243(3) 0.0370(4) -0.0022(3) 0.0132(3) 0.0001(3)
Se3 0.0308(4) 0.0312(3) 0.0344(4) -0.0020(3) 0.0104(3) -0.0011(3)
Se4 0.0369(4) 0.0266(3) 0.0355(4) -0.0005(3) 0.0118(3) 0.0005(3)
Cu1 0.0540(6) 0.0309(5) 0.0503(6) 0.0029(4) 0.0189(4) 0.0081(4)
Cu2 0.0359(5) 0.0334(4) 0.0455(5) 0.0042(4) 0.0150(4) -0.0008(4)
Cu3 0.0369(5) 0.0305(4) 0.0419(5) 0.0036(4) 0.0177(4) 0.0016(4)
Cu4 0.0366(5) 0.0367(5) 0.0353(5) 0.0015(4) 0.0117(4) 0.0052(4)
Fe1 0.0427(6) 0.0346(5) 0.0507(7) 0.0029(4) 0.0266(5) 0.0068(5)
Fe2 0.0356(6) 0.0333(5) 0.0352(6) 0.0006(4) 0.0042(4) 0.0024(4)
P1 0.0604(14) 0.0275(10) 0.0543(13) 0.0016(9) 0.0091(10) 0.0068(9)
P2 0.0330(10) 0.0329(9) 0.0367(10) 0.0039(7) 0.0125(8) -0.0018(8)
C1 0.066(6) 0.033(4) 0.064(5) 0.002(3) 0.042(4) 0.004(4)
C2 0.094(7) 0.044(5) 0.072(6) -0.021(4) 0.048(5) -0.021(5)
C3 0.127(10) 0.035(5) 0.116(9) -0.021(5) 0.098(8) -0.008(5)
C4 0.091(8) 0.044(5) 0.159(11) 0.035(6) 0.081(8) 0.030(5)
C5 0.063(6) 0.068(6) 0.107(8) 0.050(5) 0.055(6) 0.026(5)
C6 0.037(4) 0.029(3) 0.035(4) -0.005(3) 0.011(3) -0.003(3)
C7 0.047(5) 0.036(4) 0.040(4) 0.004(3) 0.016(3) -0.001(3)
C8 0.045(5) 0.040(4) 0.058(5) -0.007(3) 0.031(4) -0.003(3)
C9 0.036(5) 0.076(6) 0.051(5) -0.021(4) 0.009(4) 0.004(4)
C10 0.043(5) 0.058(5) 0.039(4) -0.016(4) 0.016(3) 0.004(4)
C11 0.039(4) 0.028(3) 0.039(4) 0.001(3) 0.013(3) 0.004(3)
C12 0.051(5) 0.045(4) 0.043(5) 0.015(3) 0.007(4) -0.008(4)
C13 0.077(7) 0.039(5) 0.050(5) 0.012(4) -0.023(5) -0.010(4)
C14 0.046(5) 0.041(5) 0.075(6) -0.011(4) -0.012(5) 0.009(4)
C15 0.023(4) 0.040(4) 0.060(5) -0.019(3) 0.004(3) 0.002(3)
C16 0.033(4) 0.022(3) 0.044(4) -0.003(3) 0.011(3) 0.002(3)
C17 0.045(5) 0.041(4) 0.039(4) -0.003(3) 0.016(3) 0.005(3)
C18 0.051(5) 0.062(5) 0.030(4) -0.002(3) 0.013(3) 0.010(4)
C19 0.053(5) 0.048(5) 0.034(4) -0.014(3) -0.002(4) 0.011(4)
C20 0.033(4) 0.029(4) 0.046(4) -0.005(3) -0.001(3) 0.003(3)
C21 0.125(9) 0.034(4) 0.050(5) 0.003(4) 0.028(5) 0.015(5)
C22 0.39(2) 0.039(6) 0.136(11) 0.002(6) 0.189(14) -0.009(10)
C23 0.46(3) 0.064(8) 0.177(15) -0.043(9) 0.245(19) -0.051(13)
C24 0.212(16) 0.104(11) 0.087(9) 0.003(8) 0.091(9) 0.017(10)
C25 0.30(2) 0.085(10) 0.198(16) 0.018(10) 0.198(17) 0.015(12)
C26 0.185(15) 0.062(7) 0.188(14) -0.011(8) 0.132(12) -0.019(8)
C27 0.047(5) 0.039(4) 0.065(6) 0.007(4) 0.022(4) 0.012(4)
C28 0.094(7) 0.032(4) 0.069(6) 0.002(4) 0.016(5) 0.013(4)
C29 0.104(8) 0.049(6) 0.081(7) -0.020(5) 0.025(6) 0.006(5)
C30 0.084(7) 0.029(4) 0.108(8) 0.003(5) 0.045(6) 0.010(4)
C31 0.111(9) 0.036(5) 0.110(9) 0.015(5) 0.045(7) 0.027(5)
C32 0.084(7) 0.047(5) 0.069(6) 0.003(4) 0.012(5) 0.018(5)
C33 0.065(7) 0.047(5) 0.116(9) 0.010(5) 0.010(6) -0.005(5)
C34 0.070(8) 0.094(9) 0.152(12) 0.006(8) 0.015(8) -0.010(7)
C35 0.045(5) 0.035(4) 0.048(5) 0.005(3) 0.012(3) -0.004(3)
C36 0.076(7) 0.027(4) 0.144(9) -0.002(5) 0.065(6) -0.004(4)
C37 0.096(9) 0.043(6) 0.211(14) -0.001(7) 0.094(9) 0.013(6)
C38 0.085(8) 0.032(5) 0.147(11) -0.006(5) 0.035(7) 0.003(5)
C39 0.080(8) 0.037(5) 0.127(9) 0.008(5) 0.001(7) -0.028(5)
C40 0.045(5) 0.036(5) 0.108(7) 0.013(4) 0.020(5) -0.008(4)
C41 0.039(4) 0.048(4) 0.034(4) 0.010(3) 0.018(3) 0.002(3)
C42 0.044(5) 0.089(7) 0.058(6) -0.004(5) 0.022(4) -0.012(5)
C43 0.056(6) 0.100(8) 0.058(6) 0.016(5) 0.031(5) 0.008(5)
C44 0.056(6) 0.121(9) 0.037(5) -0.009(5) 0.012(4) 0.014(6)
C45 0.070(7) 0.091(7) 0.046(5) -0.012(5) 0.014(5) -0.011(5)
C46 0.061(6) 0.054(5) 0.037(4) 0.002(4) 0.013(4) -0.007(4)
C47 0.040(4) 0.046(4) 0.061(5) 0.008(4) 0.020(4) 0.007(4)
C48 0.048(5) 0.065(6) 0.066(6) -0.002(4) 0.005(4) -0.009(4)
Se5 0.0369(4) 0.0286(3) 0.0334(4) 0.0005(3) 0.0115(3) -0.0024(3)
Se6 0.0329(4) 0.0234(3) 0.0333(4) -0.0024(3) 0.0103(3) -0.0021(3)
Se7 0.0344(4) 0.0253(3) 0.0311(4) 0.0006(3) 0.0071(3) 0.0004(3)
Se8 0.0347(4) 0.0239(3) 0.0300(4) 0.0005(3) 0.0077(3) -0.0003(3)
Cu5 0.0421(5) 0.0285(4) 0.0414(5) -0.0002(4) 0.0041(4) 0.0047(4)
Cu6 0.0343(5) 0.0351(5) 0.0356(5) 0.0035(3) 0.0112(4) -0.0001(4)
Cu7 0.0396(5) 0.0248(4) 0.0428(5) 0.0032(3) 0.0134(4) 0.0011(4)
Cu8 0.0367(5) 0.0299(4) 0.0324(5) 0.0001(3) 0.0081(3) 0.0033(4)
Fe3 0.0451(6) 0.0282(5) 0.0424(6) -0.0041(4) 0.0227(5) -0.0011(4)
Fe4 0.0341(6) 0.0294(5) 0.0318(5) 0.0005(4) 0.0038(4) -0.0051(4)
P3 0.0349(11) 0.0283(9) 0.0418(11) -0.0015(8) 0.0026(8) 0.0032(8)
P4 0.0357(10) 0.0238(8) 0.0417(11) -0.0009(7) 0.0147(8) -0.0004(7)
C49 0.045(4) 0.026(3) 0.035(4) -0.008(3) 0.016(3) -0.001(3)
C50 0.061(6) 0.027(4) 0.079(6) 0.006(4) 0.037(4) 0.005(4)
C51 0.103(8) 0.029(4) 0.102(8) -0.009(4) 0.081(7) 0.005(4)
C52 0.078(6) 0.046(5) 0.042(5) -0.015(4) 0.031(4) -0.016(4)
C53 0.057(5) 0.039(4) 0.046(5) -0.004(3) 0.023(4) -0.016(4)
C54 0.047(4) 0.026(3) 0.032(4) -0.010(3) 0.017(3) -0.004(3)
C55 0.035(4) 0.044(4) 0.038(4) -0.005(3) 0.011(3) 0.002(3)
C56 0.035(4) 0.056(5) 0.046(5) -0.013(4) 0.015(3) 0.000(3)
C57 0.053(5) 0.041(4) 0.062(5) -0.012(4) 0.037(4) -0.012(4)
C58 0.055(5) 0.033(4) 0.040(4) 0.003(3) 0.023(4) 0.000(3)
C59 0.042(4) 0.028(3) 0.028(4) 0.002(3) 0.002(3) -0.006(3)
C60 0.056(5) 0.027(4) 0.042(4) 0.002(3) 0.010(4) 0.006(3)
C61 0.067(6) 0.040(4) 0.036(4) -0.011(3) -0.005(4) -0.003(4)
C62 0.044(5) 0.036(4) 0.058(5) 0.015(4) -0.012(4) -0.015(3)
C63 0.043(5) 0.034(4) 0.050(5) 0.016(3) 0.008(3) -0.006(3)
C64 0.021(3) 0.028(3) 0.034(4) 0.007(3) 0.008(3) 0.000(3)
C65 0.028(4) 0.046(4) 0.046(5) -0.001(3) 0.007(3) 0.000(3)
C66 0.028(4) 0.037(4) 0.050(5) -0.006(3) -0.005(3) 0.001(3)
C67 0.052(5) 0.035(4) 0.026(4) 0.000(3) 0.005(3) 0.007(3)
C68 0.033(4) 0.034(4) 0.029(4) 0.000(3) 0.005(3) -0.003(3)
C69 0.051(5) 0.032(4) 0.031(4) -0.007(3) 0.003(3) 0.010(3)
C70 0.055(6) 0.118(8) 0.040(5) -0.002(5) -0.007(4) 0.023(6)
C71 0.073(7) 0.138(10) 0.051(6) 0.015(6) 0.024(5) 0.053(7)
C72 0.140(12) 0.089(8) 0.052(7) -0.017(6) 0.034(7) 0.021(8)
C73 0.141(12) 0.105(9) 0.030(6) -0.014(5) -0.013(6) -0.021(8)
C74 0.077(7) 0.079(7) 0.081(8) -0.013(5) 0.016(6) -0.031(6)
C75 0.041(4) 0.030(4) 0.038(4) 0.004(3) 0.012(3) 0.011(3)
C76 0.058(5) 0.034(4) 0.037(4) 0.003(3) 0.010(3) 0.006(3)
C77 0.072(6) 0.030(4) 0.056(5) -0.015(4) 0.012(4) 0.000(4)
C78 0.057(5) 0.027(4) 0.086(7) -0.008(4) 0.031(5) 0.005(4)
C79 0.067(6) 0.028(4) 0.075(6) 0.013(4) 0.037(5) 0.016(4)
C80 0.049(5) 0.034(4) 0.044(4) 0.003(3) 0.008(3) 0.003(3)
C81 0.035(5) 0.042(4) 0.068(6) 0.006(4) -0.002(4) 0.001(3)
C82 0.047(5) 0.072(6) 0.082(7) 0.017(5) 0.024(5) -0.002(4)
C83 0.044(4) 0.032(4) 0.046(4) 0.000(3) 0.025(3) 0.002(3)
C84 0.056(6) 0.050(5) 0.058(5) -0.004(4) 0.022(4) -0.009(4)
C85 0.063(6) 0.098(8) 0.072(7) -0.015(6) 0.036(5) 0.000(6)
C86 0.099(8) 0.060(6) 0.062(6) -0.012(5) 0.044(6) -0.005(5)
C87 0.088(8) 0.073(6) 0.048(6) -0.016(4) 0.019(5) -0.021(5)
C88 0.048(5) 0.079(6) 0.058(6) -0.004(5) 0.021(4) -0.005(5)
C89 0.046(4) 0.026(3) 0.039(4) -0.005(3) 0.017(3) -0.005(3)
C90 0.038(5) 0.033(4) 0.081(6) -0.002(4) 0.024(4) -0.008(3)
C91 0.052(6) 0.041(5) 0.115(8) -0.003(5) 0.038(5) 0.013(4)
C92 0.073(6) 0.018(4) 0.111(8) 0.001(4) 0.029(5) 0.011(4)
C93 0.083(7) 0.031(4) 0.087(7) 0.012(4) 0.028(5) -0.007(4)
C94 0.067(6) 0.030(4) 0.072(6) -0.005(4) 0.038(4) -0.004(4)
C95 0.037(4) 0.038(4) 0.044(4) 0.000(3) 0.008(3) -0.002(3)
C96 0.035(4) 0.039(4) 0.071(6) -0.010(4) 0.003(4) 0.008(3)

loop_
_atom_type_symbol
_atom_type_description
_atom_type_scat_dispersion_real
_atom_type_scat_dispersion_imag
_atom_type_scat_source
C C 0.0033 0.0016 'International Tables Vol C Tables 4.2.6.8 and 6.1.1.4'
H H 0.0000 0.0000 'International Tables Vol C Tables 4.2.6.8 and 6.1.1.4'
P P 0.1023 0.0942 'International Tables Vol C Tables 4.2.6.8 and 6.1.1.4'
Fe Fe 0.3463 0.8444 'International Tables Vol C Tables 4.2.6.8 and 6.1.1.4'
Cu Cu 0.3201 1.2651 'International Tables Vol C Tables 4.2.6.8 and 6.1.1.4'
Se Se -0.0929 2.2259 'International Tables Vol C Tables 4.2.6.8 and 6.1.1.4'
O O 0.0106 0.0060 'International Tables Vol C Tables 4.2.6.8 and 6.1.1.4'

loop_
_geom_angle_atom_site_label_1
_geom_angle_atom_site_label_2
_geom_angle_atom_site_label_3
_geom_angle
_geom_angle_site_symmetry_1
_geom_angle_site_symmetry_3
C1 Se1 Cu2 107.4(2) . .
C1 Se1 Cu1 104.6(3) . .
Cu2 Se1 Cu1 97.59(4) . .
C6 Se2 Cu2 114.06(19) . .
C6 Se2 Cu4 101.66(19) . .
Cu2 Se2 Cu4 85.55(4) . .
C6 Se2 Cu3 112.35(19) . .
Cu2 Se2 Cu3 130.20(4) . .
Cu4 Se2 Cu3 68.29(3) . .
C11 Se3 Cu4 105.06(19) . 2_556
C11 Se3 Cu3 109.8(2) . .
Cu4 Se3 Cu3 91.68(3) 2_556 .
C16 Se4 Cu4 110.58(18) . 2_556
C16 Se4 Cu2 105.3(2) . .
Cu4 Se4 Cu2 81.60(3) 2_556 .
C16 Se4 Cu1 117.20(18) . 2_556
Cu4 Se4 Cu1 126.83(4) 2_556 2_556
Cu2 Se4 Cu1 64.88(3) . 2_556
P1 Cu1 Se1 136.39(7) . .
P1 Cu1 Se4 113.35(6) . 2_556
Se1 Cu1 Se4 107.70(4) . 2_556
P1 Cu1 Cu2 124.91(7) . 2_556
Se1 Cu1 Cu2 89.58(4) . 2_556
Se4 Cu1 Cu2 56.97(3) 2_556 2_556
Se1 Cu2 Se2 117.55(4) . .
Se1 Cu2 Se4 134.35(4) . .
Se2 Cu2 Se4 107.34(4) . .
Se1 Cu2 Cu1 76.19(4) . 2_556
Se2 Cu2 Cu1 162.79(4) . 2_556
Se4 Cu2 Cu1 58.15(3) . 2_556
Se1 Cu2 Cu2 84.81(3) . 2_556
Se2 Cu2 Cu2 109.18(3) . 2_556
Se4 Cu2 Cu2 88.36(4) . 2_556
Cu1 Cu2 Cu2 81.17(4) 2_556 2_556
P2 Cu3 Se3 132.83(6) . .
P2 Cu3 Se2 112.15(6) . .
Se3 Cu3 Se2 109.74(4) . .
P2 Cu3 Cu4 129.07(6) . .
Se3 Cu3 Cu4 92.68(4) . .
Se2 Cu3 Cu4 55.19(3) . .
Se3 Cu4 Se4 119.51(4) 2_556 2_556
Se3 Cu4 Se2 127.43(4) 2_556 .
Se4 Cu4 Se2 111.23(4) 2_556 .
Se3 Cu4 Cu3 71.06(3) 2_556 .
Se4 Cu4 Cu3 164.46(4) 2_556 .
Se2 Cu4 Cu3 56.52(3) . .
Se3 Cu4 Cu4 89.51(3) 2_556 2_556
Se4 Cu4 Cu4 114.50(3) 2_556 2_556
Se2 Cu4 Cu4 81.30(4) . 2_556
Cu3 Cu4 Cu4 75.08(3) . 2_556
C4 Fe1 C3 40.8(4) . .
C4 Fe1 C8 113.9(4) . .
C3 Fe1 C8 107.0(3) . .
C4 Fe1 C7 148.4(4) . .
C3 Fe1 C7 118.0(4) . .
C8 Fe1 C7 40.4(3) . .
C4 Fe1 C9 104.4(4) . .
C3 Fe1 C9 126.9(4) . .
C8 Fe1 C9 40.6(3) . .
C7 Fe1 C9 68.1(3) . .
C4 Fe1 C10 126.7(4) . .
C3 Fe1 C10 165.0(4) . .
C8 Fe1 C10 68.3(3) . .
C7 Fe1 C10 68.4(3) . .
C9 Fe1 C10 40.5(3) . .
C4 Fe1 C2 69.3(4) . .
C3 Fe1 C2 41.1(4) . .
C8 Fe1 C2 130.3(3) . .
C7 Fe1 C2 110.8(3) . .
C9 Fe1 C2 166.9(3) . .
C10 Fe1 C2 152.3(3) . .
C4 Fe1 C6 166.8(4) . .
C3 Fe1 C6 152.3(4) . .
C8 Fe1 C6 68.4(3) . .
C7 Fe1 C6 40.7(3) . .
C9 Fe1 C6 68.4(3) . .
C10 Fe1 C6 40.8(3) . .
C2 Fe1 C6 120.0(3) . .
C4 Fe1 C5 40.8(3) . .
C3 Fe1 C5 68.0(4) . .
C8 Fe1 C5 147.3(3) . .
C7 Fe1 C5 170.7(3) . .
C9 Fe1 C5 114.9(4) . .
C10 Fe1 C5 107.7(4) . .
C2 Fe1 C5 68.4(4) . .
C6 Fe1 C5 130.9(3) . .
C4 Fe1 C1 68.3(4) . .
C3 Fe1 C1 67.5(3) . .
C8 Fe1 C1 169.7(3) . .
C7 Fe1 C1 133.3(3) . .
C9 Fe1 C1 149.8(3) . .
C10 Fe1 C1 119.3(3) . .
C2 Fe1 C1 40.0(3) . .
C6 Fe1 C1 112.0(3) . .
C5 Fe1 C1 40.4(3) . .
C13 Fe2 C14 40.8(4) . .
C13 Fe2 C18 109.5(4) . .
C14 Fe2 C18 134.3(3) . .
C13 Fe2 C12 40.3(3) . .
C14 Fe2 C12 68.1(3) . .
C18 Fe2 C12 114.0(3) . .
C13 Fe2 C19 113.4(3) . .
C14 Fe2 C19 110.0(3) . .
C18 Fe2 C19 39.6(3) . .
C12 Fe2 C19 143.1(3) . .
C13 Fe2 C20 143.2(3) . .
C14 Fe2 C20 113.3(3) . .
C18 Fe2 C20 68.0(3) . .
C12 Fe2 C20 175.9(3) . .
C19 Fe2 C20 40.6(3) . .
C13 Fe2 C15 68.2(4) . .
C14 Fe2 C15 40.5(3) . .
C18 Fe2 C15 174.1(3) . .
C12 Fe2 C15 67.9(3) . .
C19 Fe2 C15 135.7(3) . .
C20 Fe2 C15 110.4(3) . .
C13 Fe2 C11 67.6(3) . .
C14 Fe2 C11 68.2(3) . .
C18 Fe2 C11 144.0(3) . .
C12 Fe2 C11 39.9(3) . .
C19 Fe2 C11 176.2(3) . .
C20 Fe2 C11 136.5(3) . .
C15 Fe2 C11 40.8(3) . .
C13 Fe2 C16 174.8(4) . .
C14 Fe2 C16 144.2(4) . .
C18 Fe2 C16 68.2(3) . .
C12 Fe2 C16 135.8(3) . .
C19 Fe2 C16 68.0(3) . .
C20 Fe2 C16 41.0(2) . .
C15 Fe2 C16 114.7(3) . .
C11 Fe2 C16 111.3(2) . .
C13 Fe2 C17 135.3(4) . .
C14 Fe2 C17 174.6(3) . .
C18 Fe2 C17 40.7(3) . .
C12 Fe2 C17 111.1(3) . .
C19 Fe2 C17 67.2(3) . .
C20 Fe2 C17 67.9(3) . .
C15 Fe2 C17 144.6(3) . .
C11 Fe2 C17 114.8(3) . .
C16 Fe2 C17 40.0(3) . .
C21 P1 C27 105.4(4) . .
C21 P1 C33 101.2(5) . .
C27 P1 C33 103.9(4) . .
C21 P1 Cu1 113.0(3) . .
C27 P1 Cu1 117.3(3) . .
C33 P1 Cu1 114.4(3) . .
C35 P2 C47 105.7(3) . .
C35 P2 C41 104.3(3) . .
C47 P2 C41 102.8(3) . .
C35 P2 Cu3 117.2(3) . .
C47 P2 Cu3 115.6(2) . .
C41 P2 Cu3 109.8(2) . .
C2 C1 C5 109.3(8) . .
C2 C1 Se1 126.1(7) . .
C5 C1 Se1 124.0(6) . .
C2 C1 Fe1 69.2(4) . .
C5 C1 Fe1 69.5(4) . .
Se1 C1 Fe1 134.9(4) . .
C1 C2 C3 106.4(9) . .
C1 C2 Fe1 70.8(4) . .
C3 C2 Fe1 68.2(5) . .
C4 C3 C2 109.2(8) . .
C4 C3 Fe1 69.3(5) . .
C2 C3 Fe1 70.6(4) . .
C3 C4 C5 107.9(10) . .
C3 C4 Fe1 70.0(5) . .
C5 C4 Fe1 71.6(5) . .
C4 C5 C1 107.2(9) . .
C4 C5 Fe1 67.6(5) . .
C1 C5 Fe1 70.1(4) . .
C7 C6 C10 106.6(6) . .
C7 C6 Se2 123.7(5) . .
C10 C6 Se2 129.7(5) . .
C7 C6 Fe1 68.5(4) . .
C10 C6 Fe1 69.0(4) . .
Se2 C6 Fe1 128.6(3) . .
C8 C7 C6 108.7(6) . .
C8 C7 Fe1 69.5(4) . .
C6 C7 Fe1 70.8(4) . .
C7 C8 C9 108.6(6) . .
C7 C8 Fe1 70.2(4) . .
C9 C8 Fe1 70.4(4) . .
C8 C9 C10 107.9(7) . .
C8 C9 Fe1 69.0(4) . .
C10 C9 Fe1 69.9(4) . .
C9 C10 C6 108.1(7) . .
C9 C10 Fe1 69.5(4) . .
C6 C10 Fe1 70.1(4) . .
C12 C11 C15 107.9(6) . .
C12 C11 Se3 126.8(5) . .
C15 C11 Se3 124.5(5) . .
C12 C11 Fe2 69.5(4) . .
C15 C11 Fe2 69.5(4) . .
Se3 C11 Fe2 134.9(3) . .
C11 C12 C13 108.7(8) . .
C11 C12 Fe2 70.7(4) . .
C13 C12 Fe2 69.2(4) . .
C12 C13 C14 108.3(7) . .
C12 C13 Fe2 70.5(4) . .
C14 C13 Fe2 69.8(4) . .
C13 C14 C15 108.0(7) . .
C13 C14 Fe2 69.4(5) . .
C15 C14 Fe2 70.7(4) . .
C14 C15 C11 107.1(7) . .
C14 C15 Fe2 68.8(4) . .
C11 C15 Fe2 69.7(4) . .
C17 C16 C20 107.6(6) . .
C17 C16 Se4 129.8(5) . .
C20 C16 Se4 122.5(5) . .
C17 C16 Fe2 70.1(4) . .
C20 C16 Fe2 69.2(4) . .
Se4 C16 Fe2 128.6(3) . .
C16 C17 C18 108.2(7) . .
C16 C17 Fe2 69.9(4) . .
C18 C17 Fe2 68.8(4) . .
C19 C18 C17 108.1(7) . .
C19 C18 Fe2 70.4(4) . .
C17 C18 Fe2 70.5(4) . .
C18 C19 C20 109.4(6) . .
C18 C19 Fe2 70.1(4) . .
C20 C19 Fe2 69.9(4) . .
C19 C20 C16 106.8(7) . .
C19 C20 Fe2 69.4(4) . .
C16 C20 Fe2 69.8(4) . .
C26 C21 C22 116.2(10) . .
C26 C21 P1 126.0(8) . .
C22 C21 P1 117.7(7) . .
C21 C22 C23 120.4(10) . .
C24 C23 C22 122.6(11) . .
C23 C24 C25 118.2(13) . .
C24 C25 C26 122.1(13) . .
C21 C26 C25 120.1(11) . .
C28 C27 C32 117.7(7) . .
C28 C27 P1 119.0(6) . .
C32 C27 P1 123.3(7) . .
C29 C28 C27 120.8(8) . .
C30 C29 C28 120.8(9) . .
C29 C30 C31 119.1(8) . .
C30 C31 C32 120.5(9) . .
C31 C32 C27 120.9(9) . .
C34 C33 P1 113.0(8) . .
C36 C35 C40 118.2(7) . .
C36 C35 P2 117.7(6) . .
C40 C35 P2 124.1(6) . .
C35 C36 C37 122.0(8) . .
C38 C37 C36 118.9(10) . .
C39 C38 C37 120.4(9) . .
C38 C39 C40 120.3(9) . .
C35 C40 C39 120.1(9) . .
C46 C41 C42 118.2(7) . .
C46 C41 P2 119.6(5) . .
C42 C41 P2 122.2(6) . .
C43 C42 C41 120.0(8) . .
C44 C43 C42 119.9(8) . .
C43 C44 C45 120.7(8) . .
C44 C45 C46 120.0(9) . .
C41 C46 C45 121.1(8) . .
C48 C47 P2 113.4(5) . .
C49 Se5 Cu6 103.36(19) . .
C49 Se5 Cu5 114.5(2) . .
Cu6 Se5 Cu5 94.18(3) . .
C54 Se6 Cu6 111.85(19) . .
C54 Se6 Cu7 115.02(18) . .
Cu6 Se6 Cu7 126.25(4) . .
C54 Se6 Cu8 103.02(19) . .
Cu6 Se6 Cu8 79.37(3) . .
Cu7 Se6 Cu8 65.94(3) . .
C59 Se7 Cu8 107.57(19) . .
C59 Se7 Cu7 105.2(2) . 2
Cu8 Se7 Cu7 97.23(4) . 2
C64 Se8 Cu8 114.57(18) . .
C64 Se8 Cu6 104.69(19) . 2
Cu8 Se8 Cu6 82.82(3) . 2
C64 Se8 Cu5 112.23(18) . .
Cu8 Se8 Cu5 130.21(4) . .
Cu6 Se8 Cu5 69.74(3) 2 .
P3 Cu5 Se5 138.20(6) . .
P3 Cu5 Se8 110.91(6) . .
Se5 Cu5 Se8 106.96(4) . .
P3 Cu5 Cu6 124.59(6) . 2
Se5 Cu5 Cu6 91.63(3) . 2
Se8 Cu5 Cu6 54.85(3) . 2
Se5 Cu6 Se6 117.88(4) . .
Se5 Cu6 Se8 127.21(4) . 2
Se6 Cu6 Se8 113.16(4) . 2
Se5 Cu6 Cu5 71.86(3) . 2
Se6 Cu6 Cu5 164.29(4) . 2
Se8 Cu6 Cu5 55.41(3) 2 2
Se5 Cu6 Cu6 89.06(3) . 2
Se6 Cu6 Cu6 114.74(3) . 2
Se8 Cu6 Cu6 81.41(4) 2 2
Cu5 Cu6 Cu6 76.14(3) 2 2
P4 Cu7 Se6 116.54(6) . .
P4 Cu7 Se7 135.55(6) . 2
Se6 Cu7 Se7 106.80(4) . 2
P4 Cu7 Cu8 121.79(6) . .
Se6 Cu7 Cu8 57.49(3) . .
Se7 Cu7 Cu8 89.12(4) 2 .
Se7 Cu8 Se8 116.95(4) . .
Se7 Cu8 Se6 133.06(4) . .
Se8 Cu8 Se6 108.68(4) . .
Se7 Cu8 Cu7 76.51(3) . .
Se8 Cu8 Cu7 161.54(4) . .
Se6 Cu8 Cu7 56.56(3) . .
Se7 Cu8 Cu8 85.79(3) . 2
Se8 Cu8 Cu8 110.66(3) . 2
Se6 Cu8 Cu8 88.31(4) . 2
Cu7 Cu8 Cu8 81.68(3) . 2
C51 Fe3 C55 139.0(4) . .
C51 Fe3 C54 179.2(3) . .
C55 Fe3 C54 40.7(3) . .
C51 Fe3 C57 112.6(3) . .
C55 Fe3 C57 67.8(3) . .
C54 Fe3 C57 68.1(3) . .
C51 Fe3 C53 67.5(3) . .
C55 Fe3 C53 139.9(3) . .
C54 Fe3 C53 112.3(3) . .
C57 Fe3 C53 140.0(3) . .
C51 Fe3 C56 112.1(3) . .
C55 Fe3 C56 40.5(3) . .
C54 Fe3 C56 68.1(3) . .
C57 Fe3 C56 39.9(3) . .
C53 Fe3 C56 179.6(3) . .
C51 Fe3 C52 40.6(3) . .
C55 Fe3 C52 179.6(4) . .
C54 Fe3 C52 139.8(3) . .
C57 Fe3 C52 112.3(3) . .
C53 Fe3 C52 40.2(3) . .
C56 Fe3 C52 139.4(3) . .
C51 Fe3 C50 40.7(3) . .
C55 Fe3 C50 111.0(3) . .
C54 Fe3 C50 138.5(3) . .
C57 Fe3 C50 139.7(3) . .
C53 Fe3 C50 68.0(3) . .
C56 Fe3 C50 111.8(3) . .
C52 Fe3 C50 68.6(3) . .
C51 Fe3 C58 140.3(3) . .
C55 Fe3 C58 67.9(3) . .
C54 Fe3 C58 40.6(3) . .
C57 Fe3 C58 40.1(3) . .
C53 Fe3 C58 112.9(3) . .
C56 Fe3 C58 67.3(3) . .
C52 Fe3 C58 112.5(3) . .
C50 Fe3 C58 178.8(3) . .
C51 Fe3 C49 68.3(3) . .
C55 Fe3 C49 111.2(3) . .
C54 Fe3 C49 111.0(3) . .
C57 Fe3 C49 179.0(3) . .
C53 Fe3 C49 40.6(3) . .
C56 Fe3 C49 139.5(3) . .
C52 Fe3 C49 68.6(3) . .
C50 Fe3 C49 40.7(3) . .
C58 Fe3 C49 139.5(3) . .
C62 Fe4 C66 105.2(3) . .
C62 Fe4 C65 115.9(3) . .
C66 Fe4 C65 40.1(3) . .
C62 Fe4 C61 40.9(3) . .
C66 Fe4 C61 117.1(3) . .
C65 Fe4 C61 150.0(3) . .
C62 Fe4 C67 125.3(3) . .
C66 Fe4 C67 40.1(3) . .
C65 Fe4 C67 67.9(3) . .
C61 Fe4 C67 107.4(3) . .
C62 Fe4 C60 68.3(3) . .
C66 Fe4 C60 152.4(3) . .
C65 Fe4 C60 167.3(3) . .
C61 Fe4 C60 40.4(3) . .
C67 Fe4 C60 120.5(3) . .
C62 Fe4 C63 40.9(3) . .
C66 Fe4 C63 125.8(3) . .
C65 Fe4 C63 107.0(3) . .
C61 Fe4 C63 68.4(3) . .
C67 Fe4 C63 163.1(3) . .
C60 Fe4 C63 67.7(3) . .
C62 Fe4 C64 150.8(3) . .
C66 Fe4 C64 67.8(2) . .
C65 Fe4 C64 40.4(2) . .
C61 Fe4 C64 167.9(3) . .
C67 Fe4 C64 68.6(2) . .
C60 Fe4 C64 130.8(3) . .
C63 Fe4 C64 118.8(3) . .
C62 Fe4 C68 164.9(3) . .
C66 Fe4 C68 67.7(3) . .
C65 Fe4 C68 67.9(3) . .
C61 Fe4 C68 129.1(3) . .
C67 Fe4 C68 40.8(2) . .
C60 Fe4 C68 111.4(3) . .
C63 Fe4 C68 154.0(3) . .
C64 Fe4 C68 40.6(2) . .
C62 Fe4 C59 68.1(3) . .
C66 Fe4 C59 164.2(3) . .
C65 Fe4 C59 128.5(3) . .
C61 Fe4 C59 67.9(3) . .
C67 Fe4 C59 155.3(3) . .
C60 Fe4 C59 40.3(3) . .
C63 Fe4 C59 40.0(3) . .
C64 Fe4 C59 110.6(2) . .
C68 Fe4 C59 122.2(3) . .
C69 P3 C75 101.7(3) . .
C69 P3 C81 105.6(4) . .
C75 P3 C81 104.2(3) . .
C69 P3 Cu5 116.9(2) . .
C75 P3 Cu5 117.1(2) . .
C81 P3 Cu5 110.0(2) . .
C89 P4 C83 103.0(3) . .
C89 P4 C95 101.5(3) . .
C83 P4 C95 105.3(3) . .
C89 P4 Cu7 116.7(2) . .
C83 P4 Cu7 115.7(2) . .
C95 P4 Cu7 113.0(2) . .
C53 C49 C50 106.7(6) . .
C53 C49 Se5 125.4(5) . .
C50 C49 Se5 127.0(5) . .
C53 C49 Fe3 69.1(4) . .
C50 C49 Fe3 69.2(4) . .
Se5 C49 Fe3 135.0(3) . .
C51 C50 C49 107.4(7) . .
C51 C50 Fe3 68.8(4) . .
C49 C50 Fe3 70.1(4) . .
C52 C51 C50 109.5(8) . .
C52 C51 Fe3 70.6(4) . .
C50 C51 Fe3 70.6(4) . .
C53 C52 C51 106.7(7) . .
C53 C52 Fe3 69.8(4) . .
C51 C52 Fe3 68.9(4) . .
C52 C53 C49 109.7(7) . .
C52 C53 Fe3 70.0(4) . .
C49 C53 Fe3 70.3(4) . .
C55 C54 C58 107.4(6) . .
C55 C54 Se6 129.0(5) . .
C58 C54 Se6 123.6(5) . .
C55 C54 Fe3 69.6(4) . .
C58 C54 Fe3 70.6(4) . .
Se6 C54 Fe3 125.7(3) . .
C56 C55 C54 108.0(6) . .
C56 C55 Fe3 70.3(4) . .
C54 C55 Fe3 69.8(4) . .
C57 C56 C55 108.2(6) . .
C57 C56 Fe3 69.9(4) . .
C55 C56 Fe3 69.3(4) . .
C56 C57 C58 108.5(6) . .
C56 C57 Fe3 70.1(4) . .
C58 C57 Fe3 70.5(4) . .
C57 C58 C54 107.8(6) . .
C57 C58 Fe3 69.4(4) . .
C54 C58 Fe3 68.8(4) . .
C63 C59 C60 107.6(6) . .
C63 C59 Se7 126.3(5) . .
C60 C59 Se7 125.2(6) . .
C63 C59 Fe4 69.0(4) . .
C60 C59 Fe4 68.7(4) . .
Se7 C59 Fe4 136.4(3) . .
C61 C60 C59 108.8(7) . .
C61 C60 Fe4 69.6(4) . .
C59 C60 Fe4 71.1(4) . .
C60 C61 C62 107.6(7) . .
C60 C61 Fe4 70.0(4) . .
C62 C61 Fe4 69.1(4) . .
C61 C62 C63 107.7(7) . .
C61 C62 Fe4 70.0(4) . .
C63 C62 Fe4 70.4(4) . .
C59 C63 C62 108.3(7) . .
C59 C63 Fe4 71.0(4) . .
C62 C63 Fe4 68.7(4) . .
C65 C64 C68 107.1(5) . .
C65 C64 Se8 123.8(5) . .
C68 C64 Se8 128.9(5) . .
C65 C64 Fe4 68.9(4) . .
C68 C64 Fe4 70.0(4) . .
Se8 C64 Fe4 130.4(3) . .
C66 C65 C64 108.7(6) . .
C66 C65 Fe4 69.9(4) . .
C64 C65 Fe4 70.7(4) . .
C65 C66 C67 109.4(6) . .
C65 C66 Fe4 70.0(4) . .
C67 C66 Fe4 70.4(4) . .
C66 C67 C68 107.3(6) . .
C66 C67 Fe4 69.4(4) . .
C68 C67 Fe4 70.4(4) . .
C64 C68 C67 107.5(6) . .
C64 C68 Fe4 69.3(4) . .
C67 C68 Fe4 68.8(4) . .
C74 C69 C70 118.4(8) . .
C74 C69 P3 123.8(7) . .
C70 C69 P3 117.8(6) . .
C71 C70 C69 122.0(8) . .
C72 C71 C70 118.6(11) . .
C71 C72 C73 120.8(10) . .
C72 C73 C74 120.5(10) . .
C69 C74 C73 119.6(10) . .
C76 C75 C80 118.9(6) . .
C76 C75 P3 119.0(5) . .
C80 C75 P3 122.1(5) . .
C75 C76 C77 120.6(7) . .
C78 C77 C76 121.2(7) . .
C77 C78 C79 119.1(7) . .
C80 C79 C78 120.7(7) . .
C79 C80 C75 119.5(7) . .
C82 C81 P3 111.5(5) . .
C84 C83 C88 118.2(7) . .
C84 C83 P4 118.2(6) . .
C88 C83 P4 123.5(6) . .
C83 C84 C87 119.7(8) . .
C86 C85 C88 120.4(9) . .
C85 C86 C87 118.8(9) . .
C86 C87 C84 121.8(8) . .
C83 C88 C85 121.0(8) . .
C90 C89 C94 118.9(6) . .
C90 C89 P4 119.1(5) . .
C94 C89 P4 122.0(6) . .
C89 C90 C91 119.7(7) . .
C92 C91 C90 120.9(8) . .
C91 C92 C93 119.5(7) . .
C92 C93 C94 120.1(8) . .
C93 C94 C89 120.9(8) . .
C96 C95 P4 114.4(5) . .
C1SA O1SA C4SA 106.7(18) . .
O1SA C1SA C2SA 110.5(15) . .
C3SA C2SA C1SA 106.9(16) . .
C2SA C3SA C4SA 102.7(18) . .
O1SA C4SA C3SA 112(2) . .
C1S O1S C4S 92(3) . .
C1S O1S C2S 53(2) . .
C4S O1S C2S 84(3) . .
O1S C1S C2S 77(5) . .
C1S C2S C3S 88(3) . .
C1S C2S O1S 50(3) . .
C3S C2S O1S 84(4) . .
C4S C3S C2S 93(4) . .
O1S C4S C3S 99(3) . .

loop_
_geom_bond_atom_site_label_1
_geom_bond_atom_site_label_2
_geom_bond_distance
_geom_bond_site_symmetry_2
Se1 C1 1.907(8) .
Se1 Cu2 2.3556(10) .
Se1 Cu1 2.4109(11) .
Se2 C6 1.901(7) .
Se2 Cu2 2.3621(10) .
Se2 Cu4 2.3966(10) .
Se2 Cu3 2.4344(10) .
Se3 C11 1.919(6) .
Se3 Cu4 2.3538(10) 2_556
Se3 Cu3 2.3986(11) .
Se4 C16 1.918(7) .
Se4 Cu4 2.3804(10) 2_556
Se4 Cu2 2.4307(11) .
Se4 Cu1 2.4629(10) 2_556
Cu1 P1 2.226(2) .
Cu1 Se4 2.4629(10) 2_556
Cu1 Cu2 2.6251(12) 2_556
Cu2 Cu1 2.6251(12) 2_556
Cu2 Cu2 2.8794(17) 2_556
Cu3 P2 2.2137(19) .
Cu3 Cu4 2.7118(11) .
Cu4 Se3 2.3538(10) 2_556
Cu4 Se4 2.3804(10) 2_556
Cu4 Cu4 2.8796(16) 2_556
Fe1 C4 2.015(8) .
Fe1 C3 2.024(8) .
Fe1 C8 2.027(7) .
Fe1 C7 2.036(7) .
Fe1 C9 2.046(8) .
Fe1 C10 2.051(7) .
Fe1 C2 2.056(8) .
Fe1 C6 2.066(6) .
Fe1 C5 2.068(8) .
Fe1 C1 2.076(7) .
Fe2 C13 2.029(7) .
Fe2 C14 2.034(8) .
Fe2 C18 2.043(7) .
Fe2 C12 2.046(7) .
Fe2 C19 2.048(7) .
Fe2 C20 2.054(7) .
Fe2 C15 2.060(7) .
Fe2 C11 2.062(6) .
Fe2 C16 2.062(6) .
Fe2 C17 2.066(7) .
P1 C21 1.819(10) .
P1 C27 1.827(7) .
P1 C33 1.844(9) .
P2 C35 1.829(7) .
P2 C47 1.832(7) .
P2 C41 1.842(7) .
C1 C2 1.412(10) .
C1 C5 1.430(11) .
C2 C3 1.434(12) .
C3 C4 1.408(13) .
C4 C5 1.423(12) .
C6 C7 1.428(9) .
C6 C10 1.437(9) .
C7 C8 1.402(9) .
C8 C9 1.411(10) .
C9 C10 1.418(10) .
C11 C12 1.400(9) .
C11 C15 1.437(9) .
C12 C13 1.402(10) .
C13 C14 1.416(12) .
C14 C15 1.416(10) .
C16 C17 1.411(9) .
C16 C20 1.440(9) .
C17 C18 1.429(9) .
C18 C19 1.385(10) .
C19 C20 1.424(10) .
C21 C26 1.346(13) .
C21 C22 1.354(12) .
C22 C23 1.400(15) .
C23 C24 1.278(15) .
C24 C25 1.308(16) .
C25 C26 1.406(15) .
C27 C28 1.381(10) .
C27 C32 1.389(10) .
C28 C29 1.378(11) .
C29 C30 1.365(12) .
C30 C31 1.372(13) .
C31 C32 1.376(11) .
C33 C34 1.445(14) .
C35 C36 1.340(11) .
C35 C40 1.384(10) .
C36 C37 1.393(11) .
C37 C38 1.357(13) .
C38 C39 1.347(14) .
C39 C40 1.385(11) .
C41 C46 1.359(9) .
C41 C42 1.398(10) .
C42 C43 1.389(11) .
C43 C44 1.343(12) .
C44 C45 1.359(12) .
C45 C46 1.374(10) .
C47 C48 1.501(10) .
Se5 C49 1.916(7) .
Se5 Cu6 2.3583(10) .
Se5 Cu5 2.3873(10) .
Se6 C54 1.931(7) .
Se6 Cu6 2.3818(10) .
Se6 Cu7 2.4134(10) .
Se6 Cu8 2.4390(10) .
Se7 C59 1.918(6) .
Se7 Cu8 2.3592(10) .
Se7 Cu7 2.4194(11) 2
Se8 C64 1.902(6) .
Se8 Cu8 2.3638(10) .
Se8 Cu6 2.3987(11) 2
Se8 Cu5 2.4148(10) .
Cu5 P3 2.2150(18) .
Cu5 Cu6 2.7521(12) 2
Cu6 Se8 2.3987(11) 2
Cu6 Cu5 2.7521(12) 2
Cu6 Cu6 2.8825(16) 2
Cu7 P4 2.2209(19) .
Cu7 Se7 2.4194(11) 2
Cu7 Cu8 2.6408(11) .
Cu8 Cu8 2.8370(17) 2
Fe3 C51 2.029(7) .
Fe3 C55 2.035(6) .
Fe3 C54 2.038(6) .
Fe3 C57 2.046(7) .
Fe3 C53 2.048(7) .
Fe3 C56 2.048(7) .
Fe3 C52 2.051(7) .
Fe3 C50 2.052(7) .
Fe3 C58 2.062(7) .
Fe3 C49 2.064(7) .
Fe4 C62 2.030(7) .
Fe4 C66 2.031(7) .
Fe4 C65 2.032(7) .
Fe4 C61 2.042(7) .
Fe4 C67 2.044(7) .
Fe4 C60 2.047(7) .
Fe4 C63 2.053(7) .
Fe4 C64 2.056(6) .
Fe4 C68 2.065(6) .
Fe4 C59 2.079(6) .
P3 C69 1.831(7) .
P3 C75 1.831(6) .
P3 C81 1.845(8) .
P4 C89 1.830(6) .
P4 C83 1.831(7) .
P4 C95 1.844(7) .
C49 C53 1.426(9) .
C49 C50 1.432(10) .
C50 C51 1.418(11) .
C51 C52 1.414(12) .
C52 C53 1.410(10) .
C54 C55 1.416(9) .
C54 C58 1.422(9) .
C55 C56 1.412(9) .
C56 C57 1.399(10) .
C57 C58 1.409(10) .
C59 C63 1.412(10) .
C59 C60 1.420(9) .
C60 C61 1.413(10) .
C61 C62 1.424(11) .
C62 C63 1.426(9) .
C64 C65 1.413(8) .
C64 C68 1.431(9) .
C65 C66 1.392(9) .
C66 C67 1.398(10) .
C67 C68 1.433(8) .
C69 C74 1.375(10) .
C69 C70 1.384(12) .
C70 C71 1.371(12) .
C71 C72 1.361(14) .
C72 C73 1.367(15) .
C73 C74 1.383(13) .
C75 C76 1.380(9) .
C75 C80 1.394(9) .
C76 C77 1.381(9) .
C77 C78 1.356(10) .
C78 C79 1.389(10) .
C79 C80 1.389(9) .
C81 C82 1.531(11) .
C83 C84 1.371(10) .
C83 C88 1.386(10) .
C84 C87 1.398(11) .
C85 C86 1.350(12) .
C85 C88 1.401(11) .
C86 C87 1.366(12) .
C89 C90 1.374(10) .
C89 C94 1.391(10) .
C90 C91 1.389(10) .
C91 C92 1.370(11) .
C92 C93 1.371(12) .
C93 C94 1.371(10) .
C95 C96 1.514(9) .
O1SA C1SA 1.388(18) .
O1SA C4SA 1.47(2) .
C1SA C2SA 1.550(17) .
C2SA C3SA 1.506(17) .
C3SA C4SA 1.524(18) .
O1S C1S 1.45(2) .
O1S C4S 1.46(2) .
O1S C2S 1.85(9) .
C1S C2S 1.52(2) .
C2S C3S 1.54(2) .
C3S C4S 1.54(2) .
